data_7701683
loop_
_publ_author_name
'Chen, Xiao'
'Gamer, Michael T.'
'Roesky, Peter W.'

_publ_section_title
;
 Synthesis and structural characterization of arsinoamides - early
 transition metal (Zr and Hf) and main group metal (Al, In, Sn, and Pb)
 complexes.
;
_journal_issue 40
_journal_name_full 'Dalton transactions (Cambridge, England : 2003)'
_journal_page_first 15207
_journal_page_last 15211
_journal_paper_doi 10.1039/c9dt03472b
_journal_volume 48
_journal_year 2019
_chemical_formula_moiety 'C52 H62 As2 Cl2 N2 O Zr, C H2 Cl2'
_chemical_formula_sum 'C53 H64 As2 Cl4 N2 O Zr'
_chemical_formula_weight 1127.92
_space_group_crystal_system monoclinic
_space_group_IT_number 14
_space_group_name_Hall '-P 2yn'
_space_group_name_H-M_alt 'P 1 21/n 1'
_atom_sites_solution_hydrogens geom
_atom_sites_solution_primary iterative
_audit_creation_date 2019-07-25
_audit_creation_method
;
Olex2 1.2
(compiled 2018.05.29 svn.r3508 for OlexSys, GUI svn.r5506)
;
_audit_update_record
;
2019-08-26 deposited with the CCDC.	2019-09-16 downloaded from the CCDC.
;
_cell_angle_alpha 90
_cell_angle_beta 102.369(4)
_cell_angle_gamma 90
_cell_formula_units_Z 4
_cell_length_a 12.3693(6)
_cell_length_b 16.8828(5)
_cell_length_c 25.0260(11)
_cell_measurement_reflns_used 22326
_cell_measurement_temperature 100
_cell_measurement_theta_max 29.25
_cell_measurement_theta_min 2.03
_cell_volume 5104.8(4)
_computing_cell_refinement
;
X-Area Recipe 1.33.0.0 (STOE, 2015)
PLATON (A.L.Spek, 2009)
;
_computing_data_collection 'X-Area Pilatus3_SV 1.31.150.0 (STOE, 2018)'
_computing_data_reduction
;
X-Area Integrate 1.73.1.0 (STOE, 2018)
X-Area LANA 1.73.2.0 (STOE, 2018)
PLATON (A.L.Spek, 2009)
;
_computing_molecular_graphics 'Diamond 4, Olex2 (Dolomanov et al., 2009)'
_computing_publication_material
;
STOE & Cie GmbH, X-Area, software package for collecting single-crystal or
multi-domain crystal data on STOE area-detector diffractometers, for image 
processing, for the correction and scaling of reflection intensities and 
for outlier rejection, version 1.84, Darmstadt 2018
MS Word (Microsoft)
Olex2 (Dolomanov et al., 2009)
;
_computing_structure_refinement 'SHELXL-2018/3 (Sheldrick, 2015)'
_computing_structure_solution 'SHELXS-2018/3 (Sheldrick, 2015)'
_diffrn_ambient_temperature 100
_diffrn_detector Pilatus200K
_diffrn_detector_area_resol_mean 5.81
_diffrn_detector_type 'DECTRIS PILATUS 200K'
_diffrn_measured_fraction_theta_full 0.994
_diffrn_measured_fraction_theta_max 0.834
_diffrn_measurement_details
;
 386 frames, detector distance = 60 mm
;
_diffrn_measurement_device 'Eulerian 4-circle diffractometer'
_diffrn_measurement_device_type 'STOE STADIVARI'
_diffrn_measurement_method 'rotation method, \w scans'
_diffrn_radiation_collimation '0.5 mm diameter, monocapillary'
_diffrn_radiation_monochromator 'plane graphite'
_diffrn_radiation_polarisn_norm 0
_diffrn_radiation_probe x-ray
_diffrn_radiation_type MoK\a
_diffrn_radiation_wavelength 0.71073
_diffrn_reflns_av_R_equivalents 0.0467
_diffrn_reflns_av_unetI/netI 0.0843
_diffrn_reflns_Laue_measured_fraction_full 0.994
_diffrn_reflns_Laue_measured_fraction_max 0.834
_diffrn_reflns_limit_h_max 16
_diffrn_reflns_limit_h_min -16
_diffrn_reflns_limit_k_max 22
_diffrn_reflns_limit_k_min -21
_diffrn_reflns_limit_l_max 34
_diffrn_reflns_limit_l_min -15
_diffrn_reflns_number 22922
_diffrn_reflns_point_group_measured_fraction_full 0.994
_diffrn_reflns_point_group_measured_fraction_max 0.834
_diffrn_reflns_theta_full 25.242
_diffrn_reflns_theta_max 29.669
_diffrn_reflns_theta_min 2.034
_diffrn_source 'Mo Genix 3D HF'
_diffrn_source_current 1.000
_diffrn_source_power 0.050
_diffrn_source_voltage 50
_exptl_absorpt_coefficient_mu 1.751
_exptl_absorpt_correction_T_max 0.9611
_exptl_absorpt_correction_T_min 0.3343
_exptl_absorpt_correction_type multi-scan
_exptl_absorpt_process_details
;
STOE X-Red32, absorption correction by Gaussian integration, analogous to
P. Coppens, "The Evaluation of Absorption and Extinction in Single-Crystal
Structure Analysis", published in: F. R. Ahmed (Editor), "Crystallographic
Computing", Munksgaard, Copenhagen (1970), 255 - 270.
Afterwards scaling of reflection intensities was performed within STOE LANA.
J. Koziskova, F. Hahn, J. Richter, J. Kozisek, "Comparison of different
absorption corrections on the model structure of tetrakis(\m~2~-acetato)-
diaqua-di-copper(II)", Acta Chimica Slovaca, vol. 9, no. 2, 2016, pp. 136 - 140.
;
_exptl_crystal_colour colourless
_exptl_crystal_colour_primary colourless
_exptl_crystal_density_diffrn 1.468
_exptl_crystal_description plate
_exptl_crystal_F_000 2312
_exptl_crystal_size_max 0.162
_exptl_crystal_size_mid 0.131
_exptl_crystal_size_min 0.077
_refine_diff_density_max 0.646
_refine_diff_density_min -0.639
_refine_diff_density_rms 0.112
_refine_ls_extinction_method none
_refine_ls_goodness_of_fit_ref 1.012
_refine_ls_hydrogen_treatment constr
_refine_ls_matrix_type full
_refine_ls_number_parameters 580
_refine_ls_number_reflns 12038
_refine_ls_number_restraints 0
_refine_ls_restrained_S_all 1.012
_refine_ls_R_factor_all 0.1011
_refine_ls_R_factor_gt 0.0523
_refine_ls_shift/su_max 0.001
_refine_ls_shift/su_mean 0.000
_refine_ls_structure_factor_coef Fsqd
_refine_ls_weighting_details 'w=1/[\s^2^(Fo^2^)+(0.0606P)^2^+0.9247P] where P=(Fo^2^+2Fc^2^)/3'
_refine_ls_weighting_scheme calc
_refine_ls_wR_factor_gt 0.1107
_refine_ls_wR_factor_ref 0.1305
_reflns_Friedel_coverage 0.000
_reflns_number_gt 7749
_reflns_number_total 12038
_reflns_threshold_expression 'I > 2\s(I)'
_cod_data_source_file c9dt03472b2.cif
_cod_data_source_block XCD71
_cod_database_code 7701683
_shelx_shelxl_version_number 2018/3
_shelx_space_group_comment
;
The symmetry employed for this shelxl refinement is uniquely defined
by the following loop, which should always be used as a source of
symmetry information in preference to the above space-group names.
They are only intended as comments.
;
_shelx_estimated_absorpt_t_max 0.877
_shelx_estimated_absorpt_t_min 0.765
_olex2_refinement_description
;
1. Fixed Uiso
 At 1.2 times of:
  All C(H) groups, All C(H,H) groups
 At 1.5 times of:
  All C(H,H,H) groups
2.a Secondary CH2 refined with riding coordinates:
 C49(H49A,H49B), C50(H50A,H50B), C51(H51A,H51B), C52(H52A,H52B), C53(H53A,H53B)
2.b Aromatic/amide H refined with riding coordinates:
 C2(H2), C3(H3), C4(H4), C5(H5), C6(H6), C9(H9), C11(H11), C18(H18), C20(H20),
 C26(H26), C27(H27), C28(H28), C29(H29), C30(H30), C33(H33), C35(H35), C42(H42),
  C44(H44)
2.c Idealised Me refined as rotating group:
 C13(H13A,H13B,H13C), C14(H14A,H14B,H14C), C15(H15A,H15B,H15C), C22(H22A,H22B,
 H22C), C23(H23A,H23B,H23C), C24(H24A,H24B,H24C), C37(H37A,H37B,H37C), C38(H38A,
 H38B,H38C), C39(H39A,H39B,H39C), C46(H46A,H46B,H46C), C47(H47A,H47B,H47C),
 C48(H48A,H48B,H48C)
;
_olex2_submission_special_instructions 'No special instructions were received'

loop_
_space_group_symop_operation_xyz
'x, y, z'
'-x+1/2, y+1/2, -z+1/2'
'-x, -y, -z'
'x-1/2, -y-1/2, z-1/2'

loop_
_atom_site_label
_atom_site_type_symbol
_atom_site_fract_x
_atom_site_fract_y
_atom_site_fract_z
_atom_site_U_iso_or_equiv
_atom_site_adp_type
_atom_site_occupancy
_atom_site_site_symmetry_order
_atom_site_calc_flag
_atom_site_refinement_flags_posn
Zr Zr 0.47382(4) 0.81963(2) 0.62670(2) 0.02378(11) Uani 1 1 d .
As1 As 0.21252(4) 0.79910(2) 0.61764(2) 0.02280(11) Uani 1 1 d .
As2 As 0.40394(4) 0.85681(3) 0.74098(2) 0.02410(11) Uani 1 1 d .
Cl1 Cl 0.54884(10) 0.95531(6) 0.64758(5) 0.0302(3) Uani 1 1 d .
Cl2 Cl 0.45367(10) 0.68089(7) 0.59187(5) 0.0336(3) Uani 1 1 d .
O O 0.6088(3) 0.81724(19) 0.58180(12) 0.0328(8) Uani 1 1 d .
N1 N 0.3180(3) 0.8482(2) 0.58553(14) 0.0243(8) Uani 1 1 d .
N2 N 0.4981(3) 0.7941(2) 0.70793(14) 0.0247(8) Uani 1 1 d .
C1 C 0.3214(4) 0.8609(3) 0.52950(18) 0.0244(9) Uani 1 1 d .
C2 C 0.3581(4) 0.9344(3) 0.51434(18) 0.0276(10) Uani 1 1 d .
H2 H 0.374391 0.975796 0.540530 0.033 Uiso 1 1 calc R
C3 C 0.3706(4) 0.9468(3) 0.46128(19) 0.0310(11) Uani 1 1 d .
H3 H 0.395714 0.996855 0.451443 0.037 Uiso 1 1 calc R
C4 C 0.3469(4) 0.8871(3) 0.42219(19) 0.0332(11) Uani 1 1 d .
H4 H 0.355686 0.896042 0.385885 0.040 Uiso 1 1 calc R
C5 C 0.3105(4) 0.8144(3) 0.43689(19) 0.0309(11) Uani 1 1 d .
H5 H 0.294355 0.773272 0.410498 0.037 Uiso 1 1 calc R
C6 C 0.2973(4) 0.8012(3) 0.48994(18) 0.0268(10) Uani 1 1 d .
H6 H 0.271666 0.751130 0.499422 0.032 Uiso 1 1 calc R
C7 C 0.1143(4) 0.8814(2) 0.63733(17) 0.0239(9) Uani 1 1 d .
C8 C 0.0370(4) 0.8497(3) 0.66551(18) 0.0262(10) Uani 1 1 d .
C9 C -0.0373(4) 0.8996(3) 0.68279(18) 0.0277(10) Uani 1 1 d .
H9 H -0.089345 0.877423 0.701460 0.033 Uiso 1 1 calc R
C10 C -0.0387(4) 0.9805(3) 0.67400(18) 0.0273(10) Uani 1 1 d .
C11 C 0.0406(4) 1.0113(3) 0.64799(19) 0.0312(11) Uani 1 1 d .
H11 H 0.042345 1.066892 0.642332 0.037 Uiso 1 1 calc R
C12 C 0.1176(4) 0.9640(2) 0.62991(17) 0.0250(9) Uani 1 1 d .
C13 C 0.2018(4) 1.0042(2) 0.60366(18) 0.0279(10) Uani 1 1 d .
H13A H 0.276442 0.989597 0.623308 0.042 Uiso 1 1 calc GR
H13B H 0.192670 1.061733 0.605202 0.042 Uiso 1 1 calc GR
H13C H 0.191041 0.987338 0.565410 0.042 Uiso 1 1 calc GR
C14 C -0.1232(4) 1.0327(3) 0.6924(2) 0.0345(11) Uani 1 1 d .
H14A H -0.194590 1.005259 0.686134 0.052 Uiso 1 1 calc GR
H14B H -0.131210 1.082283 0.671561 0.052 Uiso 1 1 calc GR
H14C H -0.098443 1.044420 0.731479 0.052 Uiso 1 1 calc GR
C15 C 0.0303(4) 0.7622(2) 0.67731(18) 0.0272(10) Uani 1 1 d .
H15A H -0.029061 0.752837 0.696952 0.041 Uiso 1 1 calc GR
H15B H 0.100922 0.744364 0.699831 0.041 Uiso 1 1 calc GR
H15C H 0.014738 0.732679 0.642792 0.041 Uiso 1 1 calc GR
C16 C 0.1063(4) 0.7464(2) 0.55710(17) 0.0236(9) Uani 1 1 d .
C17 C 0.0979(4) 0.6635(3) 0.56168(18) 0.0267(10) Uani 1 1 d .
C18 C 0.0169(4) 0.6232(3) 0.52386(18) 0.0294(10) Uani 1 1 d .
H18 H 0.009223 0.567629 0.527765 0.035 Uiso 1 1 calc R
C19 C -0.0528(4) 0.6617(3) 0.48085(18) 0.0287(10) Uani 1 1 d .
C20 C -0.0411(4) 0.7435(3) 0.47686(18) 0.0266(10) Uani 1 1 d .
H20 H -0.087847 0.770756 0.447553 0.032 Uiso 1 1 calc R
C21 C 0.0359(4) 0.7867(3) 0.51380(17) 0.0254(10) Uani 1 1 d .
C22 C 0.0383(4) 0.8749(3) 0.50466(18) 0.0280(10) Uani 1 1 d .
H22A H 0.002870 0.902064 0.531029 0.042 Uiso 1 1 calc GR
H22B H -0.001739 0.887370 0.467407 0.042 Uiso 1 1 calc GR
H22C H 0.115184 0.892734 0.509613 0.042 Uiso 1 1 calc GR
C23 C -0.1372(4) 0.6167(3) 0.43963(19) 0.0362(11) Uani 1 1 d .
H23A H -0.102532 0.569612 0.427670 0.054 Uiso 1 1 calc GR
H23B H -0.165649 0.650698 0.408010 0.054 Uiso 1 1 calc GR
H23C H -0.198432 0.600463 0.456407 0.054 Uiso 1 1 calc GR
C24 C 0.1707(4) 0.6162(2) 0.60693(19) 0.0318(11) Uani 1 1 d .
H24A H 0.248569 0.624426 0.605718 0.048 Uiso 1 1 calc GR
H24B H 0.152507 0.559860 0.601962 0.048 Uiso 1 1 calc GR
H24C H 0.158100 0.633880 0.642409 0.048 Uiso 1 1 calc GR
C25 C 0.6081(4) 0.7688(3) 0.72928(17) 0.0258(10) Uani 1 1 d .
C26 C 0.6380(4) 0.6913(3) 0.71740(19) 0.0296(10) Uani 1 1 d .
H26 H 0.583353 0.656715 0.697397 0.035 Uiso 1 1 calc R
C27 C 0.7461(4) 0.6646(3) 0.7345(2) 0.0367(12) Uani 1 1 d .
H27 H 0.765128 0.612426 0.725645 0.044 Uiso 1 1 calc R
C28 C 0.8268(4) 0.7141(3) 0.7646(2) 0.0404(13) Uani 1 1 d .
H28 H 0.900414 0.695645 0.777183 0.048 Uiso 1 1 calc R
C29 C 0.7980(4) 0.7912(3) 0.77600(19) 0.0358(12) Uani 1 1 d .
H29 H 0.852500 0.825200 0.796714 0.043 Uiso 1 1 calc R
C30 C 0.6911(4) 0.8189(3) 0.75753(18) 0.0294(10) Uani 1 1 d .
H30 H 0.673959 0.872385 0.764115 0.035 Uiso 1 1 calc R
C31 C 0.3039(4) 0.7865(3) 0.77267(17) 0.0249(9) Uani 1 1 d .
C32 C 0.2300(4) 0.8299(3) 0.79643(18) 0.0266(10) Uani 1 1 d .
C33 C 0.1601(4) 0.7897(3) 0.82390(18) 0.0279(10) Uani 1 1 d .
H33 H 0.110682 0.819295 0.840397 0.033 Uiso 1 1 calc R
C34 C 0.1603(4) 0.7083(3) 0.82794(18) 0.0289(10) Uani 1 1 d .
C35 C 0.2279(4) 0.6661(3) 0.80027(17) 0.0267(10) Uani 1 1 d .
H35 H 0.225588 0.609851 0.800655 0.032 Uiso 1 1 calc R
C36 C 0.2990(4) 0.7037(3) 0.77200(18) 0.0270(10) Uani 1 1 d .
C37 C 0.3667(4) 0.6521(3) 0.74205(18) 0.0286(10) Uani 1 1 d .
H37A H 0.358843 0.671327 0.704454 0.043 Uiso 1 1 calc GR
H37B H 0.340393 0.597312 0.741446 0.043 Uiso 1 1 calc GR
H37C H 0.444785 0.654330 0.760841 0.043 Uiso 1 1 calc GR
C38 C 0.0897(4) 0.6658(3) 0.86164(19) 0.0330(11) Uani 1 1 d .
H38A H 0.136820 0.647226 0.895947 0.050 Uiso 1 1 calc GR
H38B H 0.053018 0.620369 0.840987 0.050 Uiso 1 1 calc GR
H38C H 0.033765 0.702292 0.869745 0.050 Uiso 1 1 calc GR
C39 C 0.2223(4) 0.9193(3) 0.79388(19) 0.0301(10) Uani 1 1 d .
H39A H 0.291136 0.942313 0.814898 0.045 Uiso 1 1 calc GR
H39B H 0.160041 0.936877 0.809386 0.045 Uiso 1 1 calc GR
H39C H 0.210803 0.936603 0.755696 0.045 Uiso 1 1 calc GR
C40 C 0.5038(4) 0.8944(3) 0.80973(18) 0.0259(10) Uani 1 1 d .
C41 C 0.5230(4) 0.9762(3) 0.81386(18) 0.0270(10) Uani 1 1 d .
C42 C 0.5954(4) 1.0059(3) 0.8607(2) 0.0340(11) Uani 1 1 d .
H42 H 0.608225 1.061374 0.863821 0.041 Uiso 1 1 calc R
C43 C 0.6487(4) 0.9567(3) 0.90272(19) 0.0341(11) Uani 1 1 d .
C44 C 0.6274(4) 0.8768(3) 0.89783(19) 0.0323(11) Uani 1 1 d .
H44 H 0.662698 0.842739 0.926535 0.039 Uiso 1 1 calc R
C45 C 0.5559(4) 0.8433(3) 0.85242(18) 0.0276(10) Uani 1 1 d .
C46 C 0.5396(4) 0.7551(3) 0.85242(19) 0.0302(10) Uani 1 1 d .
H46A H 0.461597 0.743305 0.851353 0.045 Uiso 1 1 calc GR
H46B H 0.585644 0.732463 0.885680 0.045 Uiso 1 1 calc GR
H46C H 0.560915 0.732097 0.820240 0.045 Uiso 1 1 calc GR
C47 C 0.7301(4) 0.9902(3) 0.9517(2) 0.0454(14) Uani 1 1 d .
H47A H 0.717369 0.965509 0.985303 0.068 Uiso 1 1 calc GR
H47B H 0.719566 1.047565 0.953540 0.068 Uiso 1 1 calc GR
H47C H 0.805886 0.979046 0.947989 0.068 Uiso 1 1 calc GR
C48 C 0.4685(4) 1.0343(2) 0.77045(19) 0.0337(11) Uani 1 1 d .
H48A H 0.484221 1.018939 0.735115 0.051 Uiso 1 1 calc GR
H48B H 0.497543 1.087557 0.780172 0.051 Uiso 1 1 calc GR
H48C H 0.388302 1.033963 0.767879 0.051 Uiso 1 1 calc GR
C49 C 0.7259(4) 0.8262(3) 0.6076(2) 0.0344(11) Uani 1 1 d .
H49A H 0.743584 0.797854 0.642989 0.041 Uiso 1 1 calc R
H49B H 0.745089 0.882869 0.614029 0.041 Uiso 1 1 calc R
C50 C 0.7875(5) 0.7910(4) 0.5681(2) 0.0594(18) Uani 1 1 d .
H50A H 0.859594 0.817811 0.570369 0.071 Uiso 1 1 calc R
H50B H 0.800382 0.733697 0.574887 0.071 Uiso 1 1 calc R
C51 C 0.7120(5) 0.8053(4) 0.5141(2) 0.0574(18) Uani 1 1 d .
H51A H 0.725301 0.765958 0.486841 0.069 Uiso 1 1 calc R
H51B H 0.723523 0.859048 0.500459 0.069 Uiso 1 1 calc R
C52 C 0.5977(4) 0.7971(3) 0.52367(19) 0.0373(12) Uani 1 1 d .
H52A H 0.546238 0.833958 0.500070 0.045 Uiso 1 1 calc R
H52B H 0.570194 0.742283 0.516257 0.045 Uiso 1 1 calc R
Cl3 Cl 0.55685(15) 0.47804(9) 0.65012(6) 0.0613(4) Uani 1 1 d .
Cl4 Cl 0.47519(15) 0.39536(9) 0.54721(7) 0.0659(5) Uani 1 1 d .
C53 C 0.4648(5) 0.4792(3) 0.5869(2) 0.0532(15) Uani 1 1 d .
H53A H 0.478880 0.527047 0.566552 0.064 Uiso 1 1 calc R
H53B H 0.388358 0.482922 0.592860 0.064 Uiso 1 1 calc R

loop_
_atom_site_aniso_label
_atom_site_aniso_U_11
_atom_site_aniso_U_22
_atom_site_aniso_U_33
_atom_site_aniso_U_23
_atom_site_aniso_U_13
_atom_site_aniso_U_12
Zr 0.0261(2) 0.0224(2) 0.0249(2) -0.00050(17) 0.01019(18) 0.00006(18)
As1 0.0252(2) 0.0201(2) 0.0249(2) 0.00039(18) 0.00931(19) -0.00070(18)
As2 0.0280(2) 0.0204(2) 0.0253(2) 0.00100(18) 0.00891(19) -0.00072(19)
Cl1 0.0362(6) 0.0247(5) 0.0329(6) 0.0002(5) 0.0143(5) -0.0040(5)
Cl2 0.0435(7) 0.0237(5) 0.0355(6) -0.0033(5) 0.0129(5) 0.0029(5)
O 0.0275(17) 0.0419(19) 0.0301(17) -0.0071(15) 0.0087(14) -0.0013(15)
N1 0.0262(19) 0.0210(17) 0.029(2) -0.0024(15) 0.0120(17) -0.0009(16)
N2 0.0258(19) 0.0215(18) 0.028(2) 0.0003(15) 0.0095(16) -0.0040(16)
C1 0.022(2) 0.026(2) 0.027(2) -0.0009(19) 0.0100(19) 0.0023(19)
C2 0.026(2) 0.031(2) 0.028(2) -0.002(2) 0.010(2) -0.001(2)
C3 0.028(2) 0.034(2) 0.034(3) 0.006(2) 0.011(2) -0.001(2)
C4 0.031(3) 0.041(3) 0.030(3) 0.006(2) 0.013(2) 0.004(2)
C5 0.031(3) 0.035(3) 0.029(2) -0.004(2) 0.013(2) -0.001(2)
C6 0.028(2) 0.027(2) 0.027(2) 0.0024(19) 0.008(2) -0.001(2)
C7 0.028(2) 0.023(2) 0.021(2) 0.0007(17) 0.0078(19) 0.0055(19)
C8 0.025(2) 0.026(2) 0.028(2) 0.0024(19) 0.0071(19) -0.0020(19)
C9 0.029(2) 0.029(2) 0.027(2) -0.0056(19) 0.012(2) -0.007(2)
C10 0.028(2) 0.025(2) 0.030(2) -0.0047(19) 0.009(2) -0.001(2)
C11 0.041(3) 0.020(2) 0.033(3) -0.0004(19) 0.010(2) 0.003(2)
C12 0.029(2) 0.022(2) 0.025(2) 0.0007(18) 0.007(2) 0.0008(19)
C13 0.035(3) 0.019(2) 0.031(2) -0.0022(18) 0.011(2) 0.002(2)
C14 0.034(3) 0.031(3) 0.041(3) -0.005(2) 0.014(2) 0.003(2)
C15 0.027(2) 0.029(2) 0.029(2) 0.0001(19) 0.012(2) -0.002(2)
C16 0.026(2) 0.026(2) 0.021(2) 0.0016(18) 0.0103(19) 0.0001(19)
C17 0.032(2) 0.025(2) 0.025(2) 0.0010(18) 0.011(2) 0.003(2)
C18 0.033(3) 0.027(2) 0.032(3) -0.005(2) 0.016(2) -0.004(2)
C19 0.027(2) 0.032(2) 0.029(2) -0.006(2) 0.011(2) -0.002(2)
C20 0.026(2) 0.028(2) 0.026(2) 0.0005(19) 0.008(2) 0.003(2)
C21 0.030(2) 0.025(2) 0.026(2) -0.0001(18) 0.016(2) 0.0006(19)
C22 0.027(2) 0.029(2) 0.028(2) 0.0025(19) 0.005(2) 0.003(2)
C23 0.036(3) 0.039(3) 0.031(3) -0.005(2) 0.002(2) -0.003(2)
C24 0.041(3) 0.016(2) 0.041(3) -0.0009(19) 0.014(2) -0.001(2)
C25 0.031(2) 0.027(2) 0.022(2) 0.0045(18) 0.012(2) 0.000(2)
C26 0.033(3) 0.027(2) 0.033(3) 0.006(2) 0.015(2) -0.001(2)
C27 0.036(3) 0.037(3) 0.041(3) 0.009(2) 0.018(2) 0.005(2)
C28 0.025(3) 0.056(3) 0.041(3) 0.012(3) 0.009(2) 0.002(3)
C29 0.033(3) 0.049(3) 0.028(3) 0.003(2) 0.013(2) -0.006(2)
C30 0.029(2) 0.034(2) 0.029(2) -0.001(2) 0.015(2) -0.004(2)
C31 0.021(2) 0.027(2) 0.025(2) 0.0017(18) 0.0020(18) -0.0018(19)
C32 0.028(2) 0.023(2) 0.029(2) -0.0012(19) 0.008(2) 0.0019(19)
C33 0.025(2) 0.033(2) 0.027(2) 0.001(2) 0.008(2) 0.001(2)
C34 0.028(2) 0.035(3) 0.025(2) 0.003(2) 0.009(2) -0.004(2)
C35 0.029(2) 0.023(2) 0.027(2) 0.0007(18) 0.005(2) -0.0032(19)
C36 0.028(2) 0.026(2) 0.027(2) 0.0037(19) 0.007(2) 0.000(2)
C37 0.030(2) 0.026(2) 0.031(2) 0.0010(19) 0.008(2) -0.003(2)
C38 0.033(3) 0.033(3) 0.036(3) -0.001(2) 0.013(2) -0.006(2)
C39 0.030(3) 0.027(2) 0.036(3) 0.002(2) 0.012(2) -0.001(2)
C40 0.024(2) 0.026(2) 0.029(2) -0.0013(19) 0.009(2) 0.0006(19)
C41 0.029(2) 0.024(2) 0.031(2) -0.0050(19) 0.014(2) -0.004(2)
C42 0.039(3) 0.023(2) 0.042(3) -0.006(2) 0.014(2) 0.001(2)
C43 0.035(3) 0.039(3) 0.031(3) -0.008(2) 0.012(2) -0.004(2)
C44 0.030(3) 0.036(3) 0.032(3) -0.001(2) 0.010(2) 0.006(2)
C45 0.028(2) 0.027(2) 0.031(2) -0.0032(19) 0.014(2) 0.001(2)
C46 0.035(3) 0.027(2) 0.031(2) 0.004(2) 0.011(2) 0.003(2)
C47 0.037(3) 0.053(3) 0.044(3) -0.019(3) 0.005(3) 0.002(3)
C48 0.047(3) 0.019(2) 0.038(3) -0.006(2) 0.016(2) -0.006(2)
C49 0.027(2) 0.042(3) 0.035(3) -0.004(2) 0.010(2) -0.001(2)
C50 0.037(3) 0.104(5) 0.039(3) -0.012(3) 0.011(3) 0.015(4)
C51 0.042(3) 0.101(5) 0.034(3) -0.005(3) 0.020(3) 0.001(4)
C52 0.035(3) 0.051(3) 0.028(3) -0.009(2) 0.013(2) 0.001(2)
Cl3 0.0793(12) 0.0462(8) 0.0550(9) 0.0020(7) 0.0065(9) -0.0010(8)
Cl4 0.0789(12) 0.0390(8) 0.0831(12) -0.0235(8) 0.0247(10) -0.0068(8)
C53 0.062(4) 0.036(3) 0.064(4) -0.008(3) 0.018(3) 0.006(3)

loop_
_atom_type_symbol
_atom_type_description
_atom_type_scat_dispersion_real
_atom_type_scat_dispersion_imag
_atom_type_scat_source
C C 0.0033 0.0016 'International Tables Vol C Tables 4.2.6.8 and 6.1.1.4'
H H 0.0000 0.0000 'International Tables Vol C Tables 4.2.6.8 and 6.1.1.4'
As As 0.0499 2.0058 'International Tables Vol C Tables 4.2.6.8 and 6.1.1.4'
Cl Cl 0.1484 0.1585 'International Tables Vol C Tables 4.2.6.8 and 6.1.1.4'
N N 0.0061 0.0033 'International Tables Vol C Tables 4.2.6.8 and 6.1.1.4'
O O 0.0106 0.0060 'International Tables Vol C Tables 4.2.6.8 and 6.1.1.4'
Zr Zr -2.9673 0.5597 'International Tables Vol C Tables 4.2.6.8 and 6.1.1.4'

loop_
_geom_angle_atom_site_label_1
_geom_angle_atom_site_label_2
_geom_angle_atom_site_label_3
_geom_angle
As1 Zr As2 68.047(15)
Cl1 Zr As1 116.07(3)
Cl1 Zr As2 78.05(3)
Cl1 Zr Cl2 160.84(4)
Cl1 Zr C1 95.98(9)
Cl2 Zr As1 81.38(3)
Cl2 Zr As2 117.88(3)
Cl2 Zr C1 86.11(9)
O Zr As1 145.44(9)
O Zr As2 146.40(9)
O Zr Cl1 80.47(9)
O Zr Cl2 80.47(9)
O Zr C1 90.24(12)
N1 Zr As2 89.89(9)
N1 Zr Cl1 99.09(10)
N1 Zr Cl2 91.88(10)
N1 Zr O 118.95(13)
N1 Zr C1 28.72(12)
N2 Zr As1 88.77(10)
N2 Zr As2 33.43(10)
N2 Zr Cl1 90.97(10)
N2 Zr Cl2 97.59(10)
N2 Zr O 122.63(14)
N2 Zr N1 118.42(14)
N2 Zr C1 147.11(13)
C1 Zr As1 59.34(8)
C1 Zr As2 117.37(8)
N1 As1 C7 108.58(16)
N1 As1 C16 106.21(16)
C7 As1 Zr 124.75(13)
C7 As1 C16 99.39(18)
C16 As1 Zr 126.34(11)
N2 As2 C31 109.45(16)
N2 As2 C40 103.27(17)
C31 As2 Zr 122.93(12)
C40 As2 Zr 126.39(12)
C40 As2 C31 99.70(17)
C49 O Zr 124.1(3)
C49 O C52 109.5(3)
C52 O Zr 126.0(3)
As1 N1 Zr 110.45(17)
C1 N1 Zr 107.9(3)
C1 N1 As1 131.3(3)
As2 N2 Zr 110.18(18)
C25 N2 Zr 111.4(3)
C25 N2 As2 129.4(3)
C2 C1 Zr 104.8(3)
C2 C1 N1 118.5(4)
C6 C1 Zr 115.7(3)
C6 C1 N1 122.7(4)
C6 C1 C2 118.6(4)
C3 C2 C1 120.2(4)
C2 C3 C4 120.9(4)
C5 C4 C3 119.2(4)
C4 C5 C6 120.6(4)
C5 C6 C1 120.6(4)
C8 C7 As1 112.2(3)
C12 C7 As1 128.8(3)
C12 C7 C8 118.9(4)
C7 C8 C15 122.6(4)
C9 C8 C7 119.5(4)
C9 C8 C15 117.8(4)
C8 C9 C10 122.6(4)
C9 C10 C11 117.2(4)
C9 C10 C14 120.9(4)
C11 C10 C14 121.9(4)
C10 C11 C12 122.6(4)
C7 C12 C13 123.1(4)
C11 C12 C7 119.0(4)
C11 C12 C13 117.9(4)
C17 C16 As1 115.5(3)
C17 C16 C21 119.8(4)
C21 C16 As1 124.6(3)
C16 C17 C24 122.8(4)
C18 C17 C16 118.8(4)
C18 C17 C24 118.4(4)
C19 C18 C17 122.2(4)
C18 C19 C20 117.5(4)
C18 C19 C23 121.3(4)
C20 C19 C23 121.2(4)
C21 C20 C19 122.8(4)
C16 C21 C22 124.3(4)
C20 C21 C16 118.8(4)
C20 C21 C22 116.9(4)
C26 C25 N2 118.3(4)
C30 C25 N2 123.4(4)
C30 C25 C26 118.1(4)
C27 C26 C25 121.0(5)
C26 C27 C28 120.2(5)
C27 C28 C29 119.1(5)
C30 C29 C28 120.9(5)
C29 C30 C25 120.6(5)
C32 C31 As2 111.9(3)
C36 C31 As2 128.1(3)
C36 C31 C32 119.9(4)
C31 C32 C39 123.1(4)
C33 C32 C31 119.0(4)
C33 C32 C39 117.9(4)
C34 C33 C32 122.2(4)
C33 C34 C35 117.7(4)
C33 C34 C38 121.4(4)
C35 C34 C38 120.9(4)
C34 C35 C36 122.1(4)
C31 C36 C37 123.6(4)
C35 C36 C31 118.6(4)
C35 C36 C37 117.7(4)
C41 C40 As2 116.1(3)
C41 C40 C45 120.1(4)
C45 C40 As2 123.7(3)
C40 C41 C42 118.7(4)
C40 C41 C48 123.0(4)
C42 C41 C48 118.4(4)
C43 C42 C41 122.1(4)
C42 C43 C47 120.8(5)
C44 C43 C42 118.0(5)
C44 C43 C47 121.2(5)
C43 C44 C45 122.9(5)
C40 C45 C46 124.3(4)
C44 C45 C40 118.2(4)
C44 C45 C46 117.4(4)
O C49 C50 105.3(4)
C51 C50 C49 103.1(5)
C50 C51 C52 105.7(4)
O C52 C51 104.3(4)
Cl3 C53 Cl4 113.2(3)

loop_
_geom_bond_atom_site_label_1
_geom_bond_atom_site_label_2
_geom_bond_distance
Zr As1 3.2101(6)
Zr As2 3.2216(6)
Zr Cl1 2.4846(12)
Zr Cl2 2.4932(12)
Zr O 2.204(3)
Zr N1 2.039(4)
Zr N2 2.036(4)
Zr C1 2.827(5)
As1 N1 1.867(3)
As1 C7 1.977(4)
As1 C16 1.990(4)
As2 N2 1.891(3)
As2 C31 1.998(4)
As2 C40 1.995(5)
O C49 1.461(6)
O C52 1.472(5)
N1 C1 1.428(5)
N2 C25 1.417(6)
C1 C2 1.401(6)
C1 C6 1.399(6)
C2 C3 1.386(6)
C3 C4 1.393(7)
C4 C5 1.383(6)
C5 C6 1.390(6)
C7 C8 1.410(6)
C7 C12 1.408(6)
C8 C9 1.381(6)
C8 C15 1.513(6)
C9 C10 1.383(6)
C10 C11 1.390(6)
C10 C14 1.512(6)
C11 C12 1.391(6)
C12 C13 1.507(6)
C16 C17 1.410(6)
C16 C21 1.411(6)
C17 C18 1.399(6)
C17 C24 1.514(6)
C18 C19 1.388(7)
C19 C20 1.395(6)
C19 C23 1.507(6)
C20 C21 1.384(6)
C21 C22 1.509(6)
C25 C26 1.409(6)
C25 C30 1.399(6)
C26 C27 1.389(7)
C27 C28 1.393(7)
C28 C29 1.395(7)
C29 C30 1.386(7)
C31 C32 1.399(6)
C31 C36 1.399(6)
C32 C33 1.392(6)
C32 C39 1.512(6)
C33 C34 1.378(6)
C34 C35 1.391(6)
C34 C38 1.517(6)
C35 C36 1.394(6)
C36 C37 1.514(6)
C40 C41 1.402(6)
C40 C45 1.415(6)
C41 C42 1.407(7)
C41 C48 1.510(6)
C42 C43 1.390(7)
C43 C44 1.375(7)
C43 C47 1.520(7)
C44 C45 1.400(7)
C45 C46 1.503(6)
C49 C50 1.495(6)
C50 C51 1.489(8)
C51 C52 1.490(7)
Cl3 C53 1.740(7)
Cl4 C53 1.751(5)
